data_7708973
loop_
_publ_author_name
'Piyasaengthong, Akkharadet'
'Williams, Luke J.'
'Yufit, Dmitry S.'
'Walton, James W.'

_publ_section_title
;
 Novel ruthenium complexes bearing bipyridine-based and N-heterocyclic
 carbene-supported pyridine (NCN) ligands: the influence of ligands on
 catalytic transfer hydrogenation of ketones.
;
_journal_issue 1
_journal_name_full 'Dalton transactions (Cambridge, England : 2003)'
_journal_page_first 340
_journal_page_last 351
_journal_paper_doi 10.1039/d1dt03240b
_journal_volume 51
_journal_year 2021
_chemical_formula_moiety 'C30 H27 Cl N4 P Ru, Cl, 2(C H4 O), 0.5(H2 O)'
_chemical_formula_sum 'C32 H36 Cl2 N4 O2.5 P Ru'
_chemical_formula_weight 719.59
_space_group_crystal_system monoclinic
_space_group_IT_number 15
_space_group_name_Hall '-C 2yc'
_space_group_name_H-M_alt 'C 1 2/c 1'
_atom_sites_solution_hydrogens mixed
_atom_sites_solution_primary dual
_audit_creation_date 2021-03-26
_audit_creation_method
;
Olex2 1.3-beta
(compiled 2020.11.12 svn.r5f609507 for OlexSys, GUI svn.r6272)
;
_audit_update_record
;
2021-07-27 deposited with the CCDC.	2021-11-24 downloaded from the CCDC.
;
_cell_angle_alpha 90
_cell_angle_beta 107.531(2)
_cell_angle_gamma 90
_cell_formula_units_Z 8
_cell_length_a 19.9245(9)
_cell_length_b 11.0559(5)
_cell_length_c 30.7401(14)
_cell_measurement_reflns_used 9977
_cell_measurement_temperature 120.0
_cell_measurement_theta_max 31.32
_cell_measurement_theta_min 2.34
_cell_volume 6457.0(5)
_computing_cell_refinement 'SAINT V8.38A (Bruker, 2018)'
_computing_data_collection 'APEX3 v.2017.3_0 (Bruker AXS, 2017)'
_computing_data_reduction 'SAINT V8.38A (Bruker, 2018)'
_computing_molecular_graphics 'Olex2 1.3-beta (Dolomanov et al., 2009)'
_computing_publication_material 'Olex2 1.3-beta (Dolomanov et al., 2009)'
_computing_structure_refinement 'SHELXL 2017/1 (Sheldrick, 2015)'
_computing_structure_solution 'SHELXT 2014/5 (Sheldrick, 2014)'
_diffrn_ambient_temperature 120.0
_diffrn_detector 'Bruker PHOTON III C7 MM CPAD'
_diffrn_detector_area_resol_mean 54.8
_diffrn_detector_type 'CPA sensor'
_diffrn_measured_fraction_theta_full 1.000
_diffrn_measured_fraction_theta_max 0.999
_diffrn_measurement_device '3-circle diffractometer'
_diffrn_measurement_device_type 'Bruker D8 Venture'
_diffrn_measurement_method '\f and \w scans'
_diffrn_radiation_monochromator 'focusing mirrors'
_diffrn_radiation_probe x-ray
_diffrn_radiation_type MoK\a
_diffrn_radiation_wavelength 0.71073
_diffrn_reflns_av_R_equivalents 0.0522
_diffrn_reflns_av_unetI/netI 0.0496
_diffrn_reflns_Laue_measured_fraction_full 1.000
_diffrn_reflns_Laue_measured_fraction_max 0.999
_diffrn_reflns_limit_h_max 28
_diffrn_reflns_limit_h_min -28
_diffrn_reflns_limit_k_max 15
_diffrn_reflns_limit_k_min -15
_diffrn_reflns_limit_l_max 43
_diffrn_reflns_limit_l_min -43
_diffrn_reflns_number 55339
_diffrn_reflns_point_group_measured_fraction_full 1.000
_diffrn_reflns_point_group_measured_fraction_max 0.999
_diffrn_reflns_theta_full 25.242
_diffrn_reflns_theta_max 29.996
_diffrn_reflns_theta_min 2.131
_diffrn_source 'microfocus sealed X-ray tube'
_diffrn_source_current 1.0
_diffrn_source_power 0.05
_diffrn_source_type 'Incoatec I\mS microsource'
_diffrn_source_voltage 50.0
_diffrn_standards_number 0
_exptl_absorpt_coefficient_mu 0.738
_exptl_absorpt_correction_T_max 0.7462
_exptl_absorpt_correction_T_min 0.6975
_exptl_absorpt_correction_type multi-scan
_exptl_absorpt_process_details
;
SADABS-2016/2 (Bruker,2016/2) was used for absorption correction.
wR2(int) was 0.0720 before and 0.0547 after correction.
The Ratio of minimum to maximum transmission is 0.9347.
The \l/2 correction factor is Not present.
;
_exptl_crystal_colour 'clear dark brown'
_exptl_crystal_colour_lustre clear
_exptl_crystal_colour_modifier dark
_exptl_crystal_colour_primary brown
_exptl_crystal_density_diffrn 1.480
_exptl_crystal_description plank
_exptl_crystal_F_000 2952
_exptl_crystal_size_max 0.13
_exptl_crystal_size_mid 0.07
_exptl_crystal_size_min 0.01
_refine_diff_density_max 1.014
_refine_diff_density_min -1.566
_refine_diff_density_rms 0.204
_refine_ls_extinction_method none
_refine_ls_goodness_of_fit_ref 1.071
_refine_ls_hydrogen_treatment mixed
_refine_ls_matrix_type full
_refine_ls_number_parameters 396
_refine_ls_number_reflns 9406
_refine_ls_number_restraints 8
_refine_ls_restrained_S_all 1.085
_refine_ls_R_factor_all 0.0580
_refine_ls_R_factor_gt 0.0404
_refine_ls_shift/su_max 0.001
_refine_ls_shift/su_mean 0.000
_refine_ls_structure_factor_coef Fsqd
_refine_ls_weighting_details 'w=1/[\s^2^(Fo^2^)+(0.0475P)^2^+10.7482P] where P=(Fo^2^+2Fc^2^)/3'
_refine_ls_weighting_scheme calc
_refine_ls_wR_factor_gt 0.0980
_refine_ls_wR_factor_ref 0.1024
_reflns_Friedel_coverage 0.000
_reflns_number_gt 7267
_reflns_number_total 9406
_reflns_threshold_expression 'I > 2\s(I)'
_cod_data_source_file d1dt03240b2.cif
_cod_data_source_block 2_21srv181
_cod_depositor_comments
;
The following automatic conversions were performed:

data item '_diffrn_radiation_probe' value 'X-ray' was changed to
'x-ray' in accordance with the
/home/data/users/saulius/crontab/automatic-downloads/rss-feeds/RSC/lib/dictionaries/cif_core.dic
dictionary named 'cif_core.dic' version 2.4.2 last updated on
2011-04-26.

Automatic conversion script
Id: cif_fix_values 7556 2019-12-06 15:28:31Z antanas 

 Adding full bibliography for 7708973--7708976.cif.
;
_cod_original_formula_sum 'C32 H36 Cl2 N4 O2.50 P Ru'
_cod_database_code 7708973
_shelx_shelxl_version_number 2017/1
_shelx_space_group_comment
;
The symmetry employed for this shelxl refinement is uniquely defined
by the following loop, which should always be used as a source of
symmetry information in preference to the above space-group names.
They are only intended as comments.
;
_shelx_estimated_absorpt_t_max 0.993
_shelx_estimated_absorpt_t_min 0.910
_computing_bruker_data_scaling 'SADABS V2012/1 (Bruker AXS Inc.)'
_olex2_refinement_description
;
1. Fixed Uiso
 At 1.2 times of:
  All C(H) groups, All C(H,H) groups
 At 1.5 times of:
  All C(H,H,H) groups, All O(H) groups, All O(H,H) groups
2. Restrained distances
 N1-H1 = N4-H4
 0.9 with sigma of 0.02
3. Uiso/Uaniso restraints and constraints
Uanis(O1W) \\sim Ueq: with sigma of 0.001 and sigma for terminal atoms of 0.002
4. Others
 Fixed Sof: H1WA(0.5) H1WB(0.5)
5.a Riding coordinates:
 O1W(H1WA,H1WB)
5.b Secondary CH2 refined with riding coordinates:
 C1(H1A,H1B), C12(H12A,H12B)
5.c Aromatic/amide H refined with riding coordinates:
 C3(H3), C4(H4A), C5(H5), C8(H8), C9(H9), C10(H10), C14(H14), C15(H15),
 C16(H16), C17(H17), C18(H18), C20(H20), C21(H21), C22(H22), C23(H23), C24(H24),
  C26(H26), C27(H27), C28(H28), C29(H29), C30(H30)
5.d Idealised Me refined as rotating group:
 C1S(H1SA,H1SB,H1SC), C2S(H2SA,H2SB,H2SC)
5.e Idealised tetrahedral OH refined as rotating group:
 O1S(H1S), O2S(H2S)
;
_olex2_submission_special_instructions 'No special instructions were received'

loop_
_space_group_symop_operation_xyz
'x, y, z'
'-x, y, -z+1/2'
'x+1/2, y+1/2, z'
'-x+1/2, y+1/2, -z+1/2'
'-x, -y, -z'
'x, -y, z-1/2'
'-x+1/2, -y+1/2, -z'
'x+1/2, -y+1/2, z-1/2'

loop_
_atom_site_label
_atom_site_type_symbol
_atom_site_fract_x
_atom_site_fract_y
_atom_site_fract_z
_atom_site_U_iso_or_equiv
_atom_site_adp_type
_atom_site_occupancy
_atom_site_site_symmetry_order
_atom_site_calc_flag
_atom_site_refinement_flags_posn
_atom_site_refinement_flags_adp
_atom_site_refinement_flags_occupancy
_atom_site_disorder_assembly
_atom_site_disorder_group
Ru1 Ru 0.57931(2) 0.35699(2) 0.68674(2) 0.01331(6) Uani 1 1 d . . . . .
Cl1 Cl 0.61680(3) 0.31638(6) 0.76959(2) 0.01851(13) Uani 1 1 d . . . . .
P1 P 0.53873(3) 0.40247(6) 0.61144(2) 0.01463(13) Uani 1 1 d . . . . .
N1 N 0.56352(11) 0.5381(2) 0.70926(7) 0.0188(4) Uani 1 1 d D . . . .
N2 N 0.67233(10) 0.42839(19) 0.69354(7) 0.0141(4) Uani 1 1 d . . . . .
N3 N 0.63030(11) 0.20859(19) 0.68023(7) 0.0147(4) Uani 1 1 d . . . . .
N4 N 0.49690(11) 0.2218(2) 0.68074(8) 0.0194(5) Uani 1 1 d D . . . .
C1 C 0.62400(13) 0.6179(2) 0.70789(9) 0.0187(5) Uani 1 1 d . . . . .
H1A H 0.638712 0.667355 0.736022 0.022 Uiso 1 1 calc R U . . .
H1B H 0.608214 0.673710 0.681583 0.022 Uiso 1 1 calc R U . . .
C2 C 0.68623(13) 0.5459(2) 0.70386(8) 0.0163(5) Uani 1 1 d . . . . .
C3 C 0.75261(14) 0.5925(3) 0.70848(9) 0.0201(5) Uani 1 1 d . . . . .
H3 H 0.762808 0.675208 0.715946 0.024 Uiso 1 1 calc R U . . .
C4 C 0.80394(13) 0.5157(3) 0.70198(9) 0.0214(5) Uani 1 1 d . . . . .
H4A H 0.849151 0.546956 0.703896 0.026 Uiso 1 1 calc R U . . .
C5 C 0.78999(13) 0.3936(2) 0.69269(9) 0.0195(5) Uani 1 1 d . . . . .
H5 H 0.825647 0.340731 0.689276 0.023 Uiso 1 1 calc R U . . .
C6 C 0.72296(12) 0.3506(2) 0.68852(8) 0.0148(5) Uani 1 1 d . . . . .
C7 C 0.69864(13) 0.2237(2) 0.68126(8) 0.0157(5) Uani 1 1 d . . . . .
C8 C 0.73957(14) 0.1225(2) 0.67934(9) 0.0209(5) Uani 1 1 d . . . . .
H8 H 0.786764 0.131503 0.678856 0.025 Uiso 1 1 calc R U . . .
C9 C 0.70998(15) 0.0088(3) 0.67814(9) 0.0233(6) Uani 1 1 d . . . . .
H9 H 0.736768 -0.060879 0.676059 0.028 Uiso 1 1 calc R U . . .
C10 C 0.64148(15) -0.0046(2) 0.67994(9) 0.0220(5) Uani 1 1 d . . . . .
H10 H 0.621762 -0.082734 0.680286 0.026 Uiso 1 1 calc R U . . .
C11 C 0.60253(14) 0.0989(2) 0.68123(8) 0.0182(5) Uani 1 1 d . . . . .
C12 C 0.52971(14) 0.0991(3) 0.68749(10) 0.0245(6) Uani 1 1 d . . . . .
H12A H 0.499025 0.042225 0.665422 0.029 Uiso 1 1 calc R U . . .
H12B H 0.533277 0.070298 0.718595 0.029 Uiso 1 1 calc R U . . .
C13 C 0.56642(13) 0.5516(2) 0.59783(8) 0.0165(5) Uani 1 1 d . . . . .
C14 C 0.63734(14) 0.5736(2) 0.60091(8) 0.0190(5) Uani 1 1 d . . . . .
H14 H 0.669713 0.508113 0.606437 0.023 Uiso 1 1 calc R U . . .
C15 C 0.66042(15) 0.6894(3) 0.59599(9) 0.0235(6) Uani 1 1 d . . . . .
H15 H 0.708296 0.702647 0.597801 0.028 Uiso 1 1 calc R U . . .
C16 C 0.61397(16) 0.7864(3) 0.58842(10) 0.0278(6) Uani 1 1 d . . . . .
H16 H 0.629977 0.865873 0.585280 0.033 Uiso 1 1 calc R U . . .
C17 C 0.54386(15) 0.7661(3) 0.58547(10) 0.0276(6) Uani 1 1 d . . . . .
H17 H 0.511900 0.832079 0.580331 0.033 Uiso 1 1 calc R U . . .
C18 C 0.52026(15) 0.6500(2) 0.58998(9) 0.0233(6) Uani 1 1 d . . . . .
H18 H 0.472174 0.637261 0.587714 0.028 Uiso 1 1 calc R U . . .
C19 C 0.56224(13) 0.2996(2) 0.57160(8) 0.0163(5) Uani 1 1 d . . . . .
C20 C 0.54263(15) 0.1790(3) 0.57259(9) 0.0233(6) Uani 1 1 d . . . . .
H20 H 0.518743 0.153714 0.593505 0.028 Uiso 1 1 calc R U . . .
C21 C 0.55786(17) 0.0954(3) 0.54306(10) 0.0294(7) Uani 1 1 d . . . . .
H21 H 0.544398 0.013246 0.544064 0.035 Uiso 1 1 calc R U . . .
C22 C 0.59234(16) 0.1305(3) 0.51230(10) 0.0316(7) Uani 1 1 d . . . . .
H22 H 0.603336 0.072730 0.492603 0.038 Uiso 1 1 calc R U . . .
C23 C 0.61067(16) 0.2504(3) 0.51049(10) 0.0312(7) Uani 1 1 d . . . . .
H23 H 0.633638 0.275415 0.489044 0.037 Uiso 1 1 calc R U . . .
C24 C 0.59572(14) 0.3347(3) 0.53984(9) 0.0224(6) Uani 1 1 d . . . . .
H24 H 0.608448 0.417035 0.538230 0.027 Uiso 1 1 calc R U . . .
C25 C 0.44240(13) 0.4085(2) 0.58658(8) 0.0178(5) Uani 1 1 d . . . . .
C26 C 0.41034(14) 0.3968(3) 0.53973(9) 0.0232(6) Uani 1 1 d . . . . .
H26 H 0.438195 0.382199 0.520052 0.028 Uiso 1 1 calc R U . . .
C27 C 0.33799(15) 0.4066(3) 0.52190(10) 0.0321(7) Uani 1 1 d . . . . .
H27 H 0.316328 0.399037 0.489951 0.039 Uiso 1 1 calc R U . . .
C28 C 0.29697(15) 0.4273(3) 0.55040(10) 0.0319(7) Uani 1 1 d . . . . .
H28 H 0.247312 0.433930 0.537993 0.038 Uiso 1 1 calc R U . . .
C29 C 0.32825(15) 0.4383(3) 0.59679(10) 0.0276(6) Uani 1 1 d . . . . .
H29 H 0.300089 0.452474 0.616315 0.033 Uiso 1 1 calc R U . . .
C30 C 0.40093(14) 0.4288(2) 0.61505(9) 0.0210(5) Uani 1 1 d . . . . .
H30 H 0.422302 0.436149 0.647040 0.025 Uiso 1 1 calc R U . . .
H1 H 0.5251(11) 0.578(2) 0.6992(9) 0.015(7) Uiso 1 1 d D . . . .
H4 H 0.4717(17) 0.230(3) 0.6992(10) 0.044(11) Uiso 1 1 d D . . . .
Cl2 Cl 0.41779(4) 0.68335(7) 0.68200(2) 0.02893(16) Uani 1 1 d . . . . .
O1S O 0.36012(12) 0.8041(3) 0.58972(8) 0.0443(6) Uani 1 1 d . . . . .
H1S H 0.376814 0.770392 0.615185 0.066 Uiso 1 1 calc R U . . .
C1S C 0.28597(18) 0.7847(3) 0.57370(11) 0.0400(8) Uani 1 1 d . . . . .
H1SA H 0.266217 0.826898 0.544598 0.060 Uiso 1 1 calc R U . . .
H1SB H 0.264341 0.816096 0.596133 0.060 Uiso 1 1 calc R U . . .
H1SC H 0.276399 0.697920 0.569364 0.060 Uiso 1 1 calc R U . . .
O1W O 0.500000 0.8861(5) 0.750000 0.0917(16) Uani 1 2 d S TU P . .
H1WA H 0.477280 0.834223 0.731480 0.138 Uiso 0.5 1 d R U P . .
H1WB H 0.527270 0.844133 0.771980 0.138 Uiso 0.5 1 d R U P . .
O2S O 0.40454(15) 0.0375(3) 0.59493(12) 0.0751(10) Uani 1 1 d . . . . .
H2S H 0.394688 -0.036183 0.595843 0.113 Uiso 1 1 calc R U . . .
C2S C 0.3448(2) 0.1017(4) 0.5793(2) 0.0767(16) Uani 1 1 d . . . . .
H2SA H 0.312536 0.059493 0.553283 0.115 Uiso 1 1 calc R U . . .
H2SB H 0.355711 0.181841 0.569579 0.115 Uiso 1 1 calc R U . . .
H2SC H 0.322673 0.110541 0.603573 0.115 Uiso 1 1 calc R U . . .

loop_
_atom_site_aniso_label
_atom_site_aniso_U_11
_atom_site_aniso_U_22
_atom_site_aniso_U_33
_atom_site_aniso_U_23
_atom_site_aniso_U_13
_atom_site_aniso_U_12
Ru1 0.01136(9) 0.01601(10) 0.01274(9) -0.00108(8) 0.00389(7) 0.00154(7)
Cl1 0.0177(3) 0.0232(3) 0.0152(3) 0.0011(2) 0.0058(2) 0.0020(2)
P1 0.0137(3) 0.0162(3) 0.0136(3) -0.0006(2) 0.0035(2) 0.0013(2)
N1 0.0143(10) 0.0207(12) 0.0210(11) -0.0029(9) 0.0047(9) 0.0060(8)
N2 0.0126(9) 0.0184(11) 0.0116(9) -0.0004(8) 0.0039(7) 0.0018(8)
N3 0.0148(10) 0.0175(11) 0.0117(9) 0.0000(8) 0.0038(8) 0.0012(8)
N4 0.0158(10) 0.0234(12) 0.0210(11) -0.0013(9) 0.0086(9) -0.0010(9)
C1 0.0183(12) 0.0164(13) 0.0202(12) -0.0037(10) 0.0039(10) 0.0030(9)
C2 0.0182(12) 0.0186(13) 0.0111(11) -0.0013(9) 0.0029(9) 0.0018(9)
C3 0.0200(13) 0.0203(13) 0.0178(12) -0.0025(10) 0.0027(10) -0.0024(10)
C4 0.0135(12) 0.0280(15) 0.0226(13) 0.0009(11) 0.0053(10) -0.0035(10)
C5 0.0168(12) 0.0230(13) 0.0191(12) 0.0007(10) 0.0059(10) 0.0022(10)
C6 0.0136(11) 0.0176(12) 0.0122(10) -0.0009(9) 0.0026(9) 0.0031(9)
C7 0.0160(12) 0.0198(13) 0.0118(11) 0.0007(9) 0.0049(9) 0.0040(9)
C8 0.0216(13) 0.0216(14) 0.0204(13) -0.0002(10) 0.0078(10) 0.0052(10)
C9 0.0307(15) 0.0188(13) 0.0209(13) -0.0018(11) 0.0085(11) 0.0074(11)
C10 0.0307(14) 0.0144(13) 0.0206(13) -0.0006(10) 0.0073(11) -0.0015(11)
C11 0.0200(12) 0.0206(13) 0.0131(11) -0.0016(10) 0.0034(9) -0.0012(10)
C12 0.0218(13) 0.0240(14) 0.0277(14) 0.0002(12) 0.0074(11) -0.0031(11)
C13 0.0179(12) 0.0169(12) 0.0135(11) -0.0014(9) 0.0028(9) 0.0002(9)
C14 0.0208(13) 0.0211(13) 0.0150(12) -0.0004(10) 0.0053(10) 0.0006(10)
C15 0.0215(13) 0.0263(15) 0.0218(13) -0.0010(11) 0.0050(11) -0.0039(11)
C16 0.0347(16) 0.0202(14) 0.0258(15) 0.0021(11) 0.0051(12) -0.0034(12)
C17 0.0292(15) 0.0183(14) 0.0321(16) 0.0024(12) 0.0045(12) 0.0061(11)
C18 0.0209(13) 0.0211(14) 0.0258(14) 0.0015(11) 0.0041(11) 0.0034(11)
C19 0.0166(12) 0.0186(13) 0.0120(11) -0.0013(9) 0.0019(9) 0.0042(10)
C20 0.0299(15) 0.0218(14) 0.0169(12) 0.0003(10) 0.0050(11) 0.0015(11)
C21 0.0424(18) 0.0182(14) 0.0220(14) -0.0022(11) 0.0011(12) 0.0063(13)
C22 0.0344(16) 0.0333(18) 0.0246(14) -0.0124(12) 0.0050(12) 0.0113(13)
C23 0.0278(15) 0.0439(19) 0.0236(15) -0.0080(13) 0.0102(12) 0.0004(13)
C24 0.0220(13) 0.0268(15) 0.0190(13) -0.0039(10) 0.0070(10) -0.0007(11)
C25 0.0154(12) 0.0190(13) 0.0172(12) 0.0008(10) 0.0022(9) 0.0017(10)
C26 0.0175(12) 0.0355(16) 0.0164(12) 0.0027(11) 0.0048(10) 0.0011(11)
C27 0.0201(14) 0.052(2) 0.0200(14) -0.0008(13) -0.0011(11) 0.0016(13)
C28 0.0159(13) 0.045(2) 0.0311(16) 0.0009(14) 0.0023(12) 0.0032(13)
C29 0.0205(14) 0.0370(17) 0.0270(15) -0.0038(13) 0.0095(11) 0.0030(12)
C30 0.0183(12) 0.0240(14) 0.0196(13) -0.0058(11) 0.0040(10) 0.0002(10)
Cl2 0.0198(3) 0.0343(4) 0.0313(4) -0.0022(3) 0.0057(3) 0.0105(3)
O1S 0.0351(13) 0.0679(18) 0.0307(13) 0.0069(12) 0.0111(10) 0.0118(12)
C1S 0.0380(19) 0.051(2) 0.0301(17) 0.0012(15) 0.0094(14) 0.0080(16)
O1W 0.106(2) 0.072(2) 0.084(2) 0.000 0.0101(17) 0.000
O2S 0.0383(16) 0.087(3) 0.082(2) 0.033(2) -0.0084(15) -0.0224(16)
C2S 0.049(3) 0.045(3) 0.120(5) -0.018(3) 0.002(3) -0.004(2)

loop_
_atom_type_symbol
_atom_type_description
_atom_type_scat_dispersion_real
_atom_type_scat_dispersion_imag
_atom_type_scat_source
C C 0.0033 0.0016 'International Tables Vol C Tables 4.2.6.8 and 6.1.1.4'
H H 0.0000 0.0000 'International Tables Vol C Tables 4.2.6.8 and 6.1.1.4'
Cl Cl 0.1484 0.1585 'International Tables Vol C Tables 4.2.6.8 and 6.1.1.4'
N N 0.0061 0.0033 'International Tables Vol C Tables 4.2.6.8 and 6.1.1.4'
O O 0.0106 0.0060 'International Tables Vol C Tables 4.2.6.8 and 6.1.1.4'
P P 0.1023 0.0942 'International Tables Vol C Tables 4.2.6.8 and 6.1.1.4'
Ru Ru -1.2594 0.8363 'International Tables Vol C Tables 4.2.6.8 and 6.1.1.4'

loop_
_geom_angle_atom_site_label_1
_geom_angle_atom_site_label_2
_geom_angle_atom_site_label_3
_geom_angle
_geom_angle_site_symmetry_1
_geom_angle_site_symmetry_3
_geom_angle_publ_flag
P1 Ru1 Cl1 175.96(2) . . ?
N1 Ru1 Cl1 82.35(6) . . ?
N1 Ru1 P1 94.56(6) . . ?
N1 Ru1 N4 118.67(8) . . ?
N2 Ru1 Cl1 88.90(6) . . ?
N2 Ru1 P1 93.11(6) . . ?
N2 Ru1 N1 79.54(8) . . ?
N2 Ru1 N3 81.19(8) . . ?
N2 Ru1 N4 160.54(9) . . ?
N3 Ru1 Cl1 87.04(6) . . ?
N3 Ru1 P1 96.73(6) . . ?
N3 Ru1 N1 158.13(8) . . ?
N3 Ru1 N4 79.60(9) . . ?
N4 Ru1 Cl1 87.08(6) . . ?
N4 Ru1 P1 92.15(6) . . ?
C13 P1 Ru1 113.25(8) . . ?
C13 P1 C19 104.57(12) . . ?
C13 P1 C25 102.79(12) . . ?
C19 P1 Ru1 117.41(8) . . ?
C19 P1 C25 100.92(12) . . ?
C25 P1 Ru1 116.02(8) . . ?
Ru1 N1 H1 124(2) . . ?
C1 N1 Ru1 109.74(14) . . ?
C1 N1 H1 109(2) . . ?
C2 N2 Ru1 122.19(17) . . ?
C2 N2 C6 121.8(2) . . ?
C6 N2 Ru1 116.01(17) . . ?
C7 N3 Ru1 115.94(17) . . ?
C11 N3 Ru1 121.53(17) . . ?
C11 N3 C7 121.9(2) . . ?
Ru1 N4 H4 116(3) . . ?
C12 N4 Ru1 108.85(16) . . ?
C12 N4 H4 109(3) . . ?
N1 C1 H1A 109.2 . . ?
N1 C1 H1B 109.2 . . ?
N1 C1 C2 112.2(2) . . ?
H1A C1 H1B 107.9 . . ?
C2 C1 H1A 109.2 . . ?
C2 C1 H1B 109.2 . . ?
N2 C2 C1 114.4(2) . . ?
N2 C2 C3 120.3(2) . . ?
C3 C2 C1 125.3(2) . . ?
C2 C3 H3 120.7 . . ?
C2 C3 C4 118.6(3) . . ?
C4 C3 H3 120.7 . . ?
C3 C4 H4A 119.6 . . ?
C3 C4 C5 120.8(2) . . ?
C5 C4 H4A 119.6 . . ?
C4 C5 H5 120.7 . . ?
C6 C5 C4 118.6(2) . . ?
C6 C5 H5 120.7 . . ?
N2 C6 C5 119.7(2) . . ?
N2 C6 C7 113.2(2) . . ?
C5 C6 C7 127.0(2) . . ?
N3 C7 C6 113.5(2) . . ?
N3 C7 C8 119.5(2) . . ?
C8 C7 C6 126.7(2) . . ?
C7 C8 H8 120.7 . . ?
C9 C8 C7 118.6(2) . . ?
C9 C8 H8 120.7 . . ?
C8 C9 H9 119.6 . . ?
C8 C9 C10 120.7(2) . . ?
C10 C9 H9 119.6 . . ?
C9 C10 H10 120.8 . . ?
C11 C10 C9 118.5(3) . . ?
C11 C10 H10 120.8 . . ?
N3 C11 C10 120.5(2) . . ?
N3 C11 C12 114.7(2) . . ?
C10 C11 C12 124.6(2) . . ?
N4 C12 C11 112.3(2) . . ?
N4 C12 H12A 109.2 . . ?
N4 C12 H12B 109.2 . . ?
C11 C12 H12A 109.2 . . ?
C11 C12 H12B 109.2 . . ?
H12A C12 H12B 107.9 . . ?
C14 C13 P1 120.40(19) . . ?
C18 C13 P1 120.9(2) . . ?
C18 C13 C14 118.2(2) . . ?
C13 C14 H14 119.6 . . ?
C15 C14 C13 120.8(2) . . ?
C15 C14 H14 119.6 . . ?
C14 C15 H15 119.8 . . ?
C14 C15 C16 120.4(3) . . ?
C16 C15 H15 119.8 . . ?
C15 C16 H16 120.3 . . ?
C15 C16 C17 119.5(3) . . ?
C17 C16 H16 120.3 . . ?
C16 C17 H17 119.8 . . ?
C18 C17 C16 120.4(3) . . ?
C18 C17 H17 119.8 . . ?
C13 C18 H18 119.6 . . ?
C17 C18 C13 120.8(3) . . ?
C17 C18 H18 119.6 . . ?
C20 C19 P1 116.73(19) . . ?
C20 C19 C24 118.6(2) . . ?
C24 C19 P1 124.6(2) . . ?
C19 C20 H20 119.9 . . ?
C21 C20 C19 120.3(3) . . ?
C21 C20 H20 119.9 . . ?
C20 C21 H21 119.6 . . ?
C22 C21 C20 120.7(3) . . ?
C22 C21 H21 119.6 . . ?
C21 C22 H22 120.3 . . ?
C23 C22 C21 119.3(3) . . ?
C23 C22 H22 120.3 . . ?
C22 C23 H23 119.8 . . ?
C22 C23 C24 120.4(3) . . ?
C24 C23 H23 119.8 . . ?
C19 C24 H24 119.7 . . ?
C23 C24 C19 120.6(3) . . ?
C23 C24 H24 119.7 . . ?
C26 C25 P1 121.4(2) . . ?
C30 C25 P1 119.16(19) . . ?
C30 C25 C26 119.4(2) . . ?
C25 C26 H26 120.0 . . ?
C27 C26 C25 120.0(3) . . ?
C27 C26 H26 120.0 . . ?
C26 C27 H27 119.8 . . ?
C26 C27 C28 120.3(3) . . ?
C28 C27 H27 119.8 . . ?
C27 C28 H28 120.0 . . ?
C29 C28 C27 120.0(3) . . ?
C29 C28 H28 120.0 . . ?
C28 C29 H29 119.9 . . ?
C28 C29 C30 120.1(3) . . ?
C30 C29 H29 119.9 . . ?
C25 C30 H30 119.9 . . ?
C29 C30 C25 120.1(2) . . ?
C29 C30 H30 119.9 . . ?
C1S O1S H1S 109.5 . . ?
O1S C1S H1SA 109.5 . . ?
O1S C1S H1SB 109.5 . . ?
O1S C1S H1SC 109.5 . . ?
H1SA C1S H1SB 109.5 . . ?
H1SA C1S H1SC 109.5 . . ?
H1SB C1S H1SC 109.5 . . ?
H1WA O1W H1WA 93.7 . 2_656 ?
H1WA O1W H1WB 10.7 . 2_656 ?
H1WA O1W H1WB 104.3 2_656 2_656 ?
H1WA O1W H1WB 104.3 . . ?
H1WB O1W H1WA 10.7 . 2_656 ?
H1WB O1W H1WB 115.0 . 2_656 ?
C2S O2S H2S 109.5 . . ?
O2S C2S H2SA 109.5 . . ?
O2S C2S H2SB 109.5 . . ?
O2S C2S H2SC 109.5 . . ?
H2SA C2S H2SB 109.5 . . ?
H2SA C2S H2SC 109.5 . . ?
H2SB C2S H2SC 109.5 . . ?

loop_
_geom_bond_atom_site_label_1
_geom_bond_atom_site_label_2
_geom_bond_distance
_geom_bond_site_symmetry_2
_geom_bond_publ_flag
Ru1 Cl1 2.4697(6) . ?
Ru1 P1 2.2665(7) . ?
Ru1 N1 2.172(2) . ?
Ru1 N2 1.967(2) . ?
Ru1 N3 1.971(2) . ?
Ru1 N4 2.187(2) . ?
P1 C13 1.827(3) . ?
P1 C19 1.833(2) . ?
P1 C25 1.841(3) . ?
N1 C1 1.505(3) . ?
N1 H1 0.854(17) . ?
N2 C2 1.347(3) . ?
N2 C6 1.369(3) . ?
N3 C7 1.363(3) . ?
N3 C11 1.337(3) . ?
N4 C12 1.493(4) . ?
N4 H4 0.869(18) . ?
C1 H1A 0.9900 . ?
C1 H1B 0.9900 . ?
C1 C2 1.509(3) . ?
C2 C3 1.386(4) . ?
C3 H3 0.9500 . ?
C3 C4 1.389(4) . ?
C4 H4A 0.9500 . ?
C4 C5 1.390(4) . ?
C5 H5 0.9500 . ?
C5 C6 1.387(3) . ?
C6 C7 1.479(4) . ?
C7 C8 1.396(3) . ?
C8 H8 0.9500 . ?
C8 C9 1.385(4) . ?
C9 H9 0.9500 . ?
C9 C10 1.390(4) . ?
C10 H10 0.9500 . ?
C10 C11 1.390(4) . ?
C11 C12 1.520(4) . ?
C12 H12A 0.9900 . ?
C12 H12B 0.9900 . ?
C13 C14 1.409(4) . ?
C13 C18 1.397(4) . ?
C14 H14 0.9500 . ?
C14 C15 1.384(4) . ?
C15 H15 0.9500 . ?
C15 C16 1.389(4) . ?
C16 H16 0.9500 . ?
C16 C17 1.391(4) . ?
C17 H17 0.9500 . ?
C17 C18 1.388(4) . ?
C18 H18 0.9500 . ?
C19 C20 1.392(4) . ?
C19 C24 1.393(4) . ?
C20 H20 0.9500 . ?
C20 C21 1.392(4) . ?
C21 H21 0.9500 . ?
C21 C22 1.381(4) . ?
C22 H22 0.9500 . ?
C22 C23 1.380(5) . ?
C23 H23 0.9500 . ?
C23 C24 1.391(4) . ?
C24 H24 0.9500 . ?
C25 C26 1.394(4) . ?
C25 C30 1.391(4) . ?
C26 H26 0.9500 . ?
C26 C27 1.384(4) . ?
C27 H27 0.9500 . ?
C27 C28 1.385(4) . ?
C28 H28 0.9500 . ?
C28 C29 1.379(4) . ?
C29 H29 0.9500 . ?
C29 C30 1.390(4) . ?
C30 H30 0.9500 . ?
O1S H1S 0.8400 . ?
O1S C1S 1.426(4) . ?
C1S H1SA 0.9800 . ?
C1S H1SB 0.9800 . ?
C1S H1SC 0.9800 . ?
O1W H1WA 0.8382 2_656 ?
O1W H1WA 0.8382 . ?
O1W H1WB 0.8636 . ?
O1W H1WB 0.8636 2_656 ?
O2S H2S 0.8400 . ?
O2S C2S 1.344(5) . ?
C2S H2SA 0.9800 . ?
C2S H2SB 0.9800 . ?
C2S H2SC 0.9800 . ?

loop_
_geom_hbond_atom_site_label_D
_geom_hbond_atom_site_label_H
_geom_hbond_atom_site_label_A
_geom_hbond_distance_DH
_geom_hbond_distance_HA
_geom_hbond_distance_DA
_geom_hbond_angle_DHA
_geom_hbond_site_symmetry_A
_geom_hbond_publ_flag
N1 H1 Cl2 0.854(17) 2.354(18) 3.201(2) 172(3) . yes
N4 H4 Cl1 0.869(18) 2.44(2) 3.262(2) 158(3) 2_656 yes
O1S H1S Cl2 0.84 2.19 3.031(3) 178.5 . yes
O1W H1WA Cl2 0.84 2.33 3.164(4) 177.3 . yes
O1W H1WB Cl2 0.86 2.33 3.164(4) 162.7 2_656 yes
O2S H2S O1S 0.84 1.88 2.716(4) 170.8 1_545 yes

loop_
_geom_torsion_atom_site_label_1
_geom_torsion_atom_site_label_2
_geom_torsion_atom_site_label_3
_geom_torsion_atom_site_label_4
_geom_torsion
_geom_torsion_site_symmetry_1
_geom_torsion_site_symmetry_2
_geom_torsion_site_symmetry_3
_geom_torsion_site_symmetry_4
_geom_torsion_publ_flag
N2 C2 C1 N1 12.1(3) . . . . ?
N3 C7 C6 N2 1.0(3) . . . . ?
N3 C11 C12 N4 13.0(3) . . . . ?
C2 C1 N1 Ru1 -15.2(2) . . . . ?
C3 C2 C1 N1 -170.1(2) . . . . ?
C5 C6 C7 N3 177.7(2) . . . . ?
C5 C6 C7 C8 3.2(4) . . . . ?
C8 C7 C6 N2 -173.5(2) . . . . ?
C10 C11 C12 N4 -171.7(2) . . . . ?
C11 C12 N4 Ru1 -18.3(3) . . . . ?
C14 C13 P1 Ru1 69.9(2) . . . . ?
C14 C13 P1 C19 -59.1(2) . . . . ?
C14 C13 P1 C25 -164.2(2) . . . . ?
C18 C13 P1 Ru1 -101.7(2) . . . . ?
C18 C13 P1 C19 129.3(2) . . . . ?
C18 C13 P1 C25 24.2(2) . . . . ?
C20 C19 P1 Ru1 57.5(2) . . . . ?
C20 C19 P1 C13 -176.0(2) . . . . ?
C20 C19 P1 C25 -69.6(2) . . . . ?
C24 C19 P1 Ru1 -124.8(2) . . . . ?
C24 C19 P1 C13 1.6(3) . . . . ?
C24 C19 P1 C25 108.1(2) . . . . ?
C26 C25 P1 Ru1 -159.2(2) . . . . ?
C26 C25 P1 C13 76.6(2) . . . . ?
C26 C25 P1 C19 -31.2(3) . . . . ?
C30 C25 P1 Ru1 22.7(3) . . . . ?
C30 C25 P1 C13 -101.4(2) . . . . ?
C30 C25 P1 C19 150.8(2) . . . . ?
